data_2242146
loop_
_publ_author_name
'D\"oring, Cindy'
'Lueck, Julian F. D.'
'Jones, Peter G.'

_publ_section_title
;
 Crystal structure of the 1:2 adduct of bis(piperidinium) sulfate and
 1,3-dimethylthiourea
;
_journal_coeditor_code HG5484
_journal_issue 5
_journal_name_full 'Acta Crystallographica Section E'
_journal_page_first 651
_journal_page_last 653
_journal_paper_doi 10.1107/S2056989017004820
_journal_volume 73
_journal_year 2017
_chemical_formula_iupac '2C5 H12 N +, S O4 2- , 2C3 H8 N2 S'
_chemical_formula_moiety '2(C3 H8 N2 S), 2(C5 H12 N), O4 S'
_chemical_formula_sum 'C16 H40 N6 O4 S3'
_chemical_formula_weight 476.72
_chemical_name_systematic
;
Bis(piperidin-1-ium) sulfate--1,3-dimethylthiourea (1/2)
;
_space_group_IT_number 15
_symmetry_cell_setting monoclinic
_symmetry_space_group_name_Hall '-C 2yc'
_symmetry_space_group_name_H-M 'C 1 2/c 1'
_atom_sites_solution_hydrogens geom
_atom_sites_solution_primary direct
_atom_sites_solution_secondary difmap
_audit_creation_method SHELXL-97
_cell_angle_alpha 90.00
_cell_angle_beta 101.326(4)
_cell_angle_gamma 90.00
_cell_formula_units_Z 4
_cell_length_a 12.5899(5)
_cell_length_b 17.5691(6)
_cell_length_c 11.8980(5)
_cell_measurement_reflns_used 6031
_cell_measurement_temperature 100(2)
_cell_measurement_theta_max 76.1760
_cell_measurement_theta_min 4.3590
_cell_volume 2580.51(18)
_computing_cell_refinement
;
CrysAlisPro (Agilent, 2014)
;
_computing_data_collection
;
CrysAlisPro (Agilent, 2014)
;
_computing_data_reduction
;
CrysAlisPro (Agilent, 2014)
;
_computing_molecular_graphics
;
XP (Sheldrick, 2008)
;
_computing_publication_material
;
SHELXL97 (Sheldrick, 2008)
;
_computing_structure_refinement
;
SHELXL97 (Sheldrick, 2008)
;
_computing_structure_solution
;
SHELXS97 (Sheldrick, 2008)
;
_diffrn_ambient_temperature 100(2)
_diffrn_detector_area_resol_mean 10.3543
_diffrn_measured_fraction_theta_full 1.000
_diffrn_measured_fraction_theta_max 0.997
_diffrn_measurement_device_type 'Oxford Diffraction Xcalibur, Atlas, Nova'
_diffrn_measurement_method '\w scan'
_diffrn_radiation_monochromator mirror
_diffrn_radiation_type CuK\a
_diffrn_radiation_wavelength 1.54184
_diffrn_reflns_av_R_equivalents 0.0726
_diffrn_reflns_av_sigmaI/netI 0.0344
_diffrn_reflns_limit_h_max 15
_diffrn_reflns_limit_h_min -15
_diffrn_reflns_limit_k_max 22
_diffrn_reflns_limit_k_min -22
_diffrn_reflns_limit_l_max 14
_diffrn_reflns_limit_l_min -14
_diffrn_reflns_number 21112
_diffrn_reflns_theta_full 75.00
_diffrn_reflns_theta_max 76.17
_diffrn_reflns_theta_min 4.38
_exptl_absorpt_coefficient_mu 2.888
_exptl_absorpt_correction_T_max 1.00000
_exptl_absorpt_correction_T_min 0.51350
_exptl_absorpt_correction_type multi-scan
_exptl_absorpt_process_details
;
(CrysAlisPro; Agilent, 2014)
;
_exptl_crystal_colour colourless
_exptl_crystal_density_diffrn 1.227
_exptl_crystal_density_method 'not measured'
_exptl_crystal_description lath
_exptl_crystal_F_000 1032
_exptl_crystal_size_max 0.25
_exptl_crystal_size_mid 0.05
_exptl_crystal_size_min 0.02
_refine_diff_density_max 0.211
_refine_diff_density_min -0.383
_refine_ls_extinction_method none
_refine_ls_goodness_of_fit_ref 1.028
_refine_ls_hydrogen_treatment mixed
_refine_ls_matrix_type full
_refine_ls_number_parameters 152
_refine_ls_number_reflns 2701
_refine_ls_number_restraints 0
_refine_ls_restrained_S_all 1.028
_refine_ls_R_factor_all 0.0435
_refine_ls_R_factor_gt 0.0341
_refine_ls_shift/su_max 0.001
_refine_ls_shift/su_mean 0.000
_refine_ls_structure_factor_coef Fsqd
_refine_ls_weighting_details 'calc w=1/[\s^2^(Fo^2^)+(0.0415P)^2^+0.6886P] where P=(Fo^2^+2Fc^2^)/3'
_refine_ls_weighting_scheme calc
_refine_ls_wR_factor_gt 0.0791
_refine_ls_wR_factor_ref 0.0836
_reflns_number_gt 2295
_reflns_number_total 2701
_reflns_threshold_expression >2sigma(I)
_cod_data_source_file hg5484sup1.cif
_cod_data_source_block I
_cod_original_cell_volume 2580.52(17)
_cod_original_sg_symbol_H-M 'C 2/c'
_cod_database_code 2242146

loop_
_symmetry_equiv_pos_as_xyz
'x, y, z'
'-x, y, -z+1/2'
'x+1/2, y+1/2, z'
'-x+1/2, y+1/2, -z+1/2'
'-x, -y, -z'
'x, -y, z-1/2'
'-x+1/2, -y+1/2, -z'
'x+1/2, -y+1/2, z-1/2'

loop_
_atom_site_type_symbol
_atom_site_label
_atom_site_fract_x
_atom_site_fract_y
_atom_site_fract_z
_atom_site_U_iso_or_equiv
_atom_site_adp_type
_atom_site_calc_flag
_atom_site_refinement_flags
_atom_site_occupancy
_atom_site_symmetry_multiplicity
S S1 0.5000 0.15866(3) 0.2500 0.03441(16) Uani d S 1 2
N N1 0.50629(13) 0.29584(8) 0.34615(12) 0.0309(3) Uani d . 1 1
H H03 0.509(2) 0.3444(14) 0.342(2) 0.043(6) Uiso d . 1 1
C C1 0.5000 0.25465(12) 0.2500 0.0257(4) Uani d S 1 2
C C11 0.5151(2) 0.26298(12) 0.45902(17) 0.0474(5) Uani d . 1 1
H H11A 0.4555 0.2271 0.4586 0.071 Uiso calc R 1 1
H H11B 0.5116 0.3035 0.5148 0.071 Uiso calc R 1 1
H H11C 0.5844 0.2361 0.4802 0.071 Uiso calc R 1 1
S S2 0.5000 0.85910(3) 0.2500 0.02659(14) Uani d S 1 2
C C2 0.5000 0.76309(12) 0.2500 0.0225(4) Uani d S 1 2
N N11 0.32010(11) 0.51380(7) 0.44604(12) 0.0221(3) Uani d . 1 1
H H01 0.3664(18) 0.5141(11) 0.5057(19) 0.024(5) Uiso d . 1 1
H H02 0.3518(18) 0.5281(12) 0.387(2) 0.033(5) Uiso d . 1 1
C C12 0.23562(13) 0.57046(9) 0.46151(15) 0.0298(3) Uani d . 1 1
H H12A 0.1816 0.5756 0.3892 0.036 Uiso calc R 1 1
H H12B 0.2697 0.6208 0.4809 0.036 Uiso calc R 1 1
C C13 0.18007(15) 0.54456(11) 0.55658(17) 0.0361(4) Uani d . 1 1
H H13A 0.1217 0.5809 0.5640 0.043 Uiso calc R 1 1
H H13B 0.2330 0.5441 0.6301 0.043 Uiso calc R 1 1
C C14 0.13203(15) 0.46502(11) 0.53210(16) 0.0347(4) Uani d . 1 1
H H14A 0.0996 0.4481 0.5972 0.042 Uiso calc R 1 1
H H14B 0.0739 0.4666 0.4627 0.042 Uiso calc R 1 1
C C15 0.21891(14) 0.40868(10) 0.51400(14) 0.0305(4) Uani d . 1 1
H H15A 0.2731 0.4031 0.5860 0.037 Uiso calc R 1 1
H H15B 0.1855 0.3583 0.4936 0.037 Uiso calc R 1 1
C C16 0.27441(13) 0.43579(9) 0.41936(15) 0.0274(3) Uani d . 1 1
H H16A 0.3334 0.4001 0.4114 0.033 Uiso calc R 1 1
H H16B 0.2217 0.4367 0.3457 0.033 Uiso calc R 1 1
S S3 0.5000 0.50921(3) 0.2500 0.01895(12) Uani d S 1 2
O O1 0.52691(9) 0.46061(6) 0.35314(9) 0.0235(2) Uani d . 1 1
O O2 0.40655(9) 0.55785(6) 0.26031(9) 0.0233(2) Uani d . 1 1
N N2 0.40879(11) 0.72181(8) 0.24440(12) 0.0267(3) Uani d . 1 1
H H04 0.4138(19) 0.6711(13) 0.246(2) 0.036(6) Uiso d . 1 1
C C21 0.30262(14) 0.75398(10) 0.24149(17) 0.0331(4) Uani d . 1 1
H H21A 0.2771 0.7787 0.1673 0.050 Uiso calc R 1 1
H H21B 0.3067 0.7916 0.3030 0.050 Uiso calc R 1 1
H H21C 0.2521 0.7134 0.2522 0.050 Uiso calc R 1 1

loop_
_atom_site_aniso_label
_atom_site_aniso_U_11
_atom_site_aniso_U_22
_atom_site_aniso_U_33
_atom_site_aniso_U_12
_atom_site_aniso_U_13
_atom_site_aniso_U_23
S1 0.0329(3) 0.0197(3) 0.0475(4) 0.000 0.0000(3) 0.000
N1 0.0440(8) 0.0225(7) 0.0268(7) -0.0030(6) 0.0080(6) 0.0015(5)
C1 0.0233(10) 0.0230(10) 0.0304(12) 0.000 0.0047(9) 0.000
C11 0.0703(15) 0.0421(11) 0.0295(10) -0.0070(10) 0.0092(10) 0.0057(8)
S2 0.0272(3) 0.0187(2) 0.0334(3) 0.000 0.0047(2) 0.000
C2 0.0274(11) 0.0228(10) 0.0170(9) 0.000 0.0038(8) 0.000
N11 0.0200(6) 0.0247(6) 0.0219(6) -0.0015(5) 0.0046(6) -0.0001(5)
C12 0.0247(8) 0.0268(8) 0.0375(9) 0.0050(6) 0.0047(7) 0.0004(6)
C13 0.0282(8) 0.0425(10) 0.0408(10) -0.0003(7) 0.0145(8) -0.0107(8)
C14 0.0262(8) 0.0466(10) 0.0347(9) -0.0073(7) 0.0141(7) -0.0030(7)
C15 0.0303(8) 0.0301(8) 0.0304(8) -0.0075(6) 0.0041(7) 0.0025(6)
C16 0.0250(8) 0.0258(8) 0.0323(9) -0.0036(6) 0.0077(6) -0.0051(6)
S3 0.0194(2) 0.0182(2) 0.0195(2) 0.000 0.00437(18) 0.000
O1 0.0262(5) 0.0221(5) 0.0217(5) -0.0004(4) 0.0033(4) 0.0014(4)
O2 0.0224(5) 0.0219(5) 0.0270(6) 0.0033(4) 0.0085(4) 0.0017(4)
N2 0.0289(7) 0.0200(6) 0.0310(7) -0.0007(5) 0.0056(6) 0.0008(5)
C21 0.0284(8) 0.0282(8) 0.0428(10) -0.0022(6) 0.0071(7) 0.0009(7)

loop_
_atom_type_symbol
_atom_type_description
_atom_type_scat_dispersion_real
_atom_type_scat_dispersion_imag
_atom_type_scat_source
C C 0.0181 0.0091 'International Tables Vol C Tables 4.2.6.8 and 6.1.1.4'
H H 0.0000 0.0000 'International Tables Vol C Tables 4.2.6.8 and 6.1.1.4'
N N 0.0311 0.0180 'International Tables Vol C Tables 4.2.6.8 and 6.1.1.4'
S S 0.3331 0.5567 'International Tables Vol C Tables 4.2.6.8 and 6.1.1.4'
O O 0.0492 0.0322 'International Tables Vol C Tables 4.2.6.8 and 6.1.1.4'

loop_
_geom_angle_atom_site_label_1
_geom_angle_atom_site_label_2
_geom_angle_atom_site_label_3
_geom_angle_site_symmetry_1
_geom_angle_site_symmetry_3
_geom_angle
C1 N1 C11 . . 123.85(16)
C1 N1 H03 . . 119.0(16)
C11 N1 H03 . . 117.0(16)
N1 C1 N1 2_655 . 114.8(2)
N1 C1 S1 2_655 . 122.61(10)
N1 C1 S1 . . 122.61(10)
N1 C11 H11A . . 109.5
N1 C11 H11B . . 109.5
H11A C11 H11B . . 109.5
N1 C11 H11C . . 109.5
H11A C11 H11C . . 109.5
H11B C11 H11C . . 109.5
N2 C2 N2 . 2_655 114.94(19)
N2 C2 S2 . . 122.53(9)
N2 C2 S2 2_655 . 122.53(9)
C12 N11 C16 . . 112.53(13)
C12 N11 H01 . . 106.8(14)
C16 N11 H01 . . 111.5(13)
C12 N11 H02 . . 110.0(14)
C16 N11 H02 . . 107.4(14)
H01 N11 H02 . . 108.6(19)
N11 C12 C13 . . 109.67(14)
N11 C12 H12A . . 109.7
C13 C12 H12A . . 109.7
N11 C12 H12B . . 109.7
C13 C12 H12B . . 109.7
H12A C12 H12B . . 108.2
C12 C13 C14 . . 110.89(15)
C12 C13 H13A . . 109.5
C14 C13 H13A . . 109.5
C12 C13 H13B . . 109.5
C14 C13 H13B . . 109.5
H13A C13 H13B . . 108.0
C15 C14 C13 . . 110.69(14)
C15 C14 H14A . . 109.5
C13 C14 H14A . . 109.5
C15 C14 H14B . . 109.5
C13 C14 H14B . . 109.5
H14A C14 H14B . . 108.1
C16 C15 C14 . . 110.50(14)
C16 C15 H15A . . 109.5
C14 C15 H15A . . 109.5
C16 C15 H15B . . 109.5
C14 C15 H15B . . 109.5
H15A C15 H15B . . 108.1
N11 C16 C15 . . 110.17(13)
N11 C16 H16A . . 109.6
C15 C16 H16A . . 109.6
N11 C16 H16B . . 109.6
C15 C16 H16B . . 109.6
H16A C16 H16B . . 108.1
O2 S3 O2 . 2_655 109.39(9)
O2 S3 O1 . 2_655 110.26(6)
O2 S3 O1 2_655 2_655 108.74(6)
O2 S3 O1 . . 108.74(6)
O2 S3 O1 2_655 . 110.26(6)
O1 S3 O1 2_655 . 109.46(9)
C2 N2 C21 . . 124.43(14)
C2 N2 H04 . . 118.6(15)
C21 N2 H04 . . 116.9(15)
N2 C21 H21A . . 109.5
N2 C21 H21B . . 109.5
H21A C21 H21B . . 109.5
N2 C21 H21C . . 109.5
H21A C21 H21C . . 109.5
H21B C21 H21C . . 109.5

loop_
_geom_bond_atom_site_label_1
_geom_bond_atom_site_label_2
_geom_bond_site_symmetry_2
_geom_bond_distance
S1 C1 . 1.687(2)
N1 C1 . 1.3428(19)
N1 C11 . 1.446(2)
N1 H03 . 0.86(3)
C1 N1 2_655 1.3427(19)
C11 H11A . 0.9800
C11 H11B . 0.9800
C11 H11C . 0.9800
S2 C2 . 1.687(2)
C2 N2 . 1.3487(18)
C2 N2 2_655 1.3488(18)
N11 C12 . 1.494(2)
N11 C16 . 1.4961(19)
N11 H01 . 0.83(2)
N11 H02 . 0.91(2)
C12 C13 . 1.512(3)
C12 H12A . 0.9900
C12 H12B . 0.9900
C13 C14 . 1.528(3)
C13 H13A . 0.9900
C13 H13B . 0.9900
C14 C15 . 1.522(3)
C14 H14A . 0.9900
C14 H14B . 0.9900
C15 C16 . 1.514(2)
C15 H15A . 0.9900
C15 H15B . 0.9900
C16 H16A . 0.9900
C16 H16B . 0.9900
S3 O2 . 1.4786(10)
S3 O2 2_655 1.4786(10)
S3 O1 2_655 1.4787(11)
S3 O1 . 1.4787(11)
N2 C21 . 1.445(2)
N2 H04 . 0.89(2)
C21 H21A . 0.9800
C21 H21B . 0.9800
C21 H21C . 0.9800

loop_
_geom_hbond_atom_site_label_D
_geom_hbond_atom_site_label_H
_geom_hbond_atom_site_label_A
_geom_hbond_site_symmetry_A
_geom_hbond_distance_DH
_geom_hbond_distance_HA
_geom_hbond_distance_DA
_geom_hbond_angle_DHA
N1 H03 O1 . 0.86(3) 2.06(3) 2.9062(18) 173(2)
N2 H04 O2 . 0.89(2) 2.00(2) 2.8874(17) 172(2)
N11 H01 O1 5_666 0.83(2) 1.98(2) 2.7953(18) 167.4(19)
N11 H02 O2 . 0.91(2) 1.85(2) 2.7589(17) 176(2)
C12 H12A S1 3_455 0.99 2.94 3.8213(17) 149.5
C15 H15A O2 6_566 0.99 2.49 3.435(2) 158.3

loop_
_geom_torsion_atom_site_label_1
_geom_torsion_atom_site_label_2
_geom_torsion_atom_site_label_3
_geom_torsion_atom_site_label_4
_geom_torsion_site_symmetry_1
_geom_torsion_site_symmetry_4
_geom_torsion
C11 N1 C1 N1 . 2_655 -179.1(2)
C11 N1 C1 S1 . . 0.9(2)
C16 N11 C12 C13 . . 57.99(18)
N11 C12 C13 C14 . . -56.3(2)
C12 C13 C14 C15 . . 56.1(2)
C13 C14 C15 C16 . . -55.77(19)
C12 N11 C16 C15 . . -58.13(18)
C14 C15 C16 N11 . . 56.16(18)
N2 C2 N2 C21 2_655 . 177.95(17)
S2 C2 N2 C21 . . -2.05(17)

_cod_database_fobs_code 2242146
